data_7053797
loop_
_publ_author_name
'Faulmann, Christophe'
'Szil\'agyi, Petra \'A.'
'Jacob, Kane'
'Chahine, Joe'
'Valade, Lydie'

_publ_section_title
;
 Polymorphism and its effects on the magnetic behaviour of the
 [Fe(sal2-trien)][Ni(dmit)2] spin-crossover complex
;
_journal_issue 6
_journal_name_full 'New Journal of Chemistry'
_journal_page_first 1268
_journal_paper_doi 10.1039/b901779h
_journal_volume 33
_journal_year 2009
_chemical_formula_moiety 'C20 H24 Fe N4 O2, C6 Ni S10'
_chemical_formula_sum 'C26 H24 Fe N4 Ni O2 S10'
_chemical_formula_weight 859.65
_chemical_name_common beta-[Fe(sal2-trien)][Ni(dmit)2]
_chemical_name_systematic
;
beta-(N,N'-3,6-diazaoctane-1,8-diylbis(salicylidenealdiminato))-iron(iii)
bis(2-thioxo-1,3-dithiole-4,5-dithiolato)-nickel
;
_space_group_IT_number 14
_symmetry_cell_setting monoclinic
_symmetry_space_group_name_Hall '-P 2ybc'
_symmetry_space_group_name_H-M 'P 1 21/c 1'
_atom_sites_solution_hydrogens geom
_atom_sites_solution_primary direct
_atom_sites_solution_secondary difmap
_audit_creation_method SHELXL-97
_cell_angle_alpha 90.00
_cell_angle_beta 101.511(4)
_cell_angle_gamma 90.00
_cell_formula_units_Z 4
_cell_length_a 17.4443(8)
_cell_length_b 10.6294(5)
_cell_length_c 17.7187(8)
_cell_measurement_reflns_used 11350
_cell_measurement_temperature 180(2)
_cell_measurement_theta_max 32.1
_cell_measurement_theta_min 3.2
_cell_volume 3219.4(3)
_computing_cell_refinement 'CrysAlis CCD (Oxford Diffraction Ltd., 2003)'
_computing_data_collection 'CrysAlis CCD (Oxford Diffraction Ltd., 2003)'
_computing_data_reduction 'CrysAlis RED (Oxford Diffraction Ltd., 2003)'
_computing_molecular_graphics 'Ortep-3 for Windows (Farrugia, 1997); ; Cameron (Watkin, 1996)'
_computing_publication_material 'WinGX publication routines (Farrugia, 1999)'
_computing_structure_refinement 'SHELXL-97 (Sheldrick, 1997)'
_computing_structure_solution 'Sir97 (Altomare, 1999)'
_diffrn_ambient_temperature 180(2)
_diffrn_measured_fraction_theta_full 0.948
_diffrn_measured_fraction_theta_max 0.948
_diffrn_measurement_device_type 'XCalibur Oxford Diffraction'
_diffrn_measurement_method '\f scan'
_diffrn_radiation_monochromator graphite
_diffrn_radiation_source 'fine-focus sealed tube'
_diffrn_radiation_type MoK\a
_diffrn_radiation_wavelength 0.71073
_diffrn_reflns_av_R_equivalents 0.0585
_diffrn_reflns_av_sigmaI/netI 0.0479
_diffrn_reflns_limit_h_max 25
_diffrn_reflns_limit_h_min -25
_diffrn_reflns_limit_k_max 15
_diffrn_reflns_limit_k_min -15
_diffrn_reflns_limit_l_max 25
_diffrn_reflns_limit_l_min -26
_diffrn_reflns_number 37828
_diffrn_reflns_theta_full 32.29
_diffrn_reflns_theta_max 32.29
_diffrn_reflns_theta_min 3.08
_diffrn_standards_decay_% negligible
_exptl_absorpt_coefficient_mu 1.719
_exptl_absorpt_correction_T_max 0.8609
_exptl_absorpt_correction_T_min 0.4839
_exptl_absorpt_correction_type multi-scan
_exptl_absorpt_process_details
;
[c.f. r.h. blessing, acta cryst. (1995), a51, 33-38]
;
_exptl_crystal_colour black
_exptl_crystal_density_diffrn 1.774
_exptl_crystal_density_method 'not measured'
_exptl_crystal_description 'thick plate'
_exptl_crystal_F_000 1752
_exptl_crystal_size_max 0.575
_exptl_crystal_size_mid 0.3
_exptl_crystal_size_min 0.175
_refine_diff_density_max '1.341 at 0.02 Ang. from Ni1'
_refine_diff_density_min -0.609
_refine_diff_density_rms 0.107
_refine_ls_extinction_method none
_refine_ls_goodness_of_fit_ref 1.020
_refine_ls_hydrogen_treatment constr
_refine_ls_matrix_type full
_refine_ls_number_parameters 397
_refine_ls_number_reflns 10845
_refine_ls_number_restraints 0
_refine_ls_restrained_S_all 1.020
_refine_ls_R_factor_all 0.0579
_refine_ls_R_factor_gt 0.0414
_refine_ls_shift/su_max 0.001
_refine_ls_shift/su_mean 0.000
_refine_ls_structure_factor_coef Fsqd
_refine_ls_weighting_details 'calc w=1/[\s^2^(Fo^2^)+(0.0618P)^2^] where P=(Fo^2^+2Fc^2^)/3'
_refine_ls_weighting_scheme calc
_refine_ls_wR_factor_gt 0.1037
_refine_ls_wR_factor_ref 0.1111
_reflns_number_gt 8044
_reflns_number_total 10845
_reflns_threshold_expression >2sigma(I)
_cod_data_source_file b901779hsup1.cif
_cod_data_source_block m-1_180
_cod_original_sg_symbol_H-M 'P 21/c'
_cod_database_code 7053797

loop_
_symmetry_equiv_pos_as_xyz
'x, y, z'
'-x, y+1/2, -z+1/2'
'-x, -y, -z'
'x, -y-1/2, z-1/2'

loop_
_atom_site_label
_atom_site_type_symbol
_atom_site_fract_x
_atom_site_fract_y
_atom_site_fract_z
_atom_site_U_iso_or_equiv
_atom_site_adp_type
_atom_site_occupancy
_atom_site_symmetry_multiplicity
_atom_site_calc_flag
_atom_site_refinement_flags
Fe1 Fe 0.665963(17) 0.25774(3) 0.452573(16) 0.01858(7) Uani 1 1 d .
N1 N 0.65155(10) 0.08692(16) 0.50853(10) 0.0212(3) Uani 1 1 d .
N2 N 0.76851(11) 0.24971(16) 0.54677(10) 0.0244(4) Uani 1 1 d .
H2N H 0.7848 0.3313 0.5606 0.029 Uiso 1 1 calc R
N3 N 0.75954(10) 0.21255(16) 0.39174(10) 0.0224(3) Uani 1 1 d .
H3N H 0.7539 0.1293 0.3754 0.027 Uiso 1 1 calc R
N4 N 0.69582(10) 0.43232(15) 0.41072(10) 0.0213(3) Uani 1 1 d .
O1 O 0.58943(9) 0.19952(15) 0.36785(9) 0.0272(3) Uani 1 1 d .
O2 O 0.60573(9) 0.34733(14) 0.51293(9) 0.0272(3) Uani 1 1 d .
C1 C 0.54721(12) 0.0967(2) 0.35410(12) 0.0250(4) Uani 1 1 d .
C2 C 0.49707(13) 0.0811(3) 0.28232(14) 0.0350(5) Uani 1 1 d .
H2 H 0.4925 0.1463 0.2450 0.042 Uiso 1 1 calc R
C3 C 0.45414(14) -0.0288(3) 0.26531(16) 0.0439(7) Uani 1 1 d .
H3 H 0.4223 -0.0393 0.2156 0.053 Uiso 1 1 calc R
C4 C 0.45682(15) -0.1230(3) 0.31932(17) 0.0437(7) Uani 1 1 d .
H4 H 0.4265 -0.1972 0.3071 0.052 Uiso 1 1 calc R
C5 C 0.50323(14) -0.1088(2) 0.39010(16) 0.0360(6) Uani 1 1 d .
H5 H 0.5041 -0.1729 0.4276 0.043 Uiso 1 1 calc R
C6 C 0.55029(12) -0.0005(2) 0.40927(13) 0.0256(4) Uani 1 1 d .
C7 C 0.60059(12) 0.00179(19) 0.48352(13) 0.0250(4) Uani 1 1 d .
H7 H 0.5959 -0.0657 0.5174 0.030 Uiso 1 1 calc R
C8 C 0.70040(13) 0.0678(2) 0.58551(12) 0.0272(4) Uani 1 1 d .
H8A H 0.7387 -0.0003 0.5835 0.033 Uiso 1 1 calc R
H8B H 0.6671 0.0426 0.6221 0.033 Uiso 1 1 calc R
C9 C 0.74321(14) 0.1887(2) 0.61261(12) 0.0310(5) Uani 1 1 d .
H9A H 0.7082 0.2458 0.6342 0.037 Uiso 1 1 calc R
H9B H 0.7893 0.1700 0.6536 0.037 Uiso 1 1 calc R
C10 C 0.83265(13) 0.1821(2) 0.52136(13) 0.0307(5) Uani 1 1 d .
H10A H 0.8224 0.0904 0.5201 0.037 Uiso 1 1 calc R
H10B H 0.8827 0.1981 0.5577 0.037 Uiso 1 1 calc R
C11 C 0.83769(13) 0.2280(2) 0.44206(14) 0.0287(5) Uani 1 1 d .
H11A H 0.8534 0.3177 0.4442 0.034 Uiso 1 1 calc R
H11B H 0.8771 0.1787 0.4216 0.034 Uiso 1 1 calc R
C12 C 0.74606(13) 0.2952(2) 0.32318(12) 0.0271(4) Uani 1 1 d .
H12A H 0.6970 0.2707 0.2877 0.032 Uiso 1 1 calc R
H12B H 0.7897 0.2865 0.2954 0.032 Uiso 1 1 calc R
C13 C 0.74047(13) 0.4295(2) 0.34867(12) 0.0261(4) Uani 1 1 d .
H13A H 0.7935 0.4642 0.3674 0.031 Uiso 1 1 calc R
H13B H 0.7139 0.4815 0.3048 0.031 Uiso 1 1 calc R
C14 C 0.69098(12) 0.53906(19) 0.44490(12) 0.0236(4) Uani 1 1 d .
H14 H 0.7156 0.6097 0.4270 0.028 Uiso 1 1 calc R
C15 C 0.65133(12) 0.55935(19) 0.50796(12) 0.0237(4) Uani 1 1 d .
C16 C 0.65459(14) 0.6808(2) 0.54016(14) 0.0312(5) Uani 1 1 d .
H16 H 0.6828 0.7449 0.5202 0.037 Uiso 1 1 calc R
C17 C 0.61807(15) 0.7084(2) 0.59939(15) 0.0338(5) Uani 1 1 d .
H17 H 0.6220 0.7903 0.6212 0.041 Uiso 1 1 calc R
C18 C 0.57504(14) 0.6156(2) 0.62777(14) 0.0331(5) Uani 1 1 d .
H18 H 0.5483 0.6351 0.6681 0.040 Uiso 1 1 calc R
C19 C 0.57101(13) 0.4954(2) 0.59764(13) 0.0305(5) Uani 1 1 d .
H19 H 0.5416 0.4329 0.6176 0.037 Uiso 1 1 calc R
C20 C 0.60972(11) 0.46431(19) 0.53809(12) 0.0225(4) Uani 1 1 d .
Ni1 Ni 0.896968(15) 0.71396(2) 0.529404(14) 0.01919(7) Uani 1 1 d .
S1 S 0.92216(4) 0.88810(5) 0.47837(3) 0.02760(12) Uani 1 1 d .
S2 S 0.93709(3) 0.60309(5) 0.44289(3) 0.02479(11) Uani 1 1 d .
S3 S 0.98777(3) 0.94594(5) 0.33757(3) 0.02476(11) Uani 1 1 d .
S4 S 1.00586(3) 0.68194(5) 0.30496(3) 0.02558(11) Uani 1 1 d .
S5 S 1.05829(4) 0.87206(6) 0.20447(3) 0.03462(14) Uani 1 1 d .
S6 S 0.86147(3) 0.83097(5) 0.61591(3) 0.02454(11) Uani 1 1 d .
S7 S 0.86463(3) 0.54115(4) 0.58037(3) 0.02163(10) Uani 1 1 d .
S8 S 0.78667(3) 0.76684(5) 0.75001(3) 0.02560(12) Uani 1 1 d .
S9 S 0.78578(3) 0.50201(5) 0.71747(3) 0.02694(12) Uani 1 1 d .
S10 S 0.71360(4) 0.59453(6) 0.84630(4) 0.04060(16) Uani 1 1 d .
C21 C 0.95704(12) 0.84093(19) 0.39982(11) 0.0211(4) Uani 1 1 d .
C22 C 0.96499(12) 0.71505(19) 0.38458(11) 0.0202(4) Uani 1 1 d .
C23 C 1.01913(12) 0.8363(2) 0.27858(12) 0.0227(4) Uani 1 1 d .
C24 C 0.82691(11) 0.59762(19) 0.65679(11) 0.0204(4) Uani 1 1 d .
C25 C 0.82661(12) 0.72286(19) 0.67164(11) 0.0210(4) Uani 1 1 d .
C26 C 0.75931(13) 0.6193(2) 0.77511(12) 0.0253(4) Uani 1 1 d .

loop_
_atom_site_aniso_label
_atom_site_aniso_U_11
_atom_site_aniso_U_22
_atom_site_aniso_U_33
_atom_site_aniso_U_23
_atom_site_aniso_U_13
_atom_site_aniso_U_12
Fe1 0.01828(14) 0.01766(14) 0.01972(14) 0.00067(10) 0.00359(10) -0.00047(10)
N1 0.0217(8) 0.0193(8) 0.0229(8) 0.0006(7) 0.0055(7) 0.0021(6)
N2 0.0253(9) 0.0233(9) 0.0226(9) -0.0037(7) -0.0003(7) -0.0037(7)
N3 0.0234(9) 0.0222(8) 0.0226(8) -0.0027(7) 0.0074(7) -0.0009(6)
N4 0.0213(8) 0.0195(8) 0.0227(8) 0.0048(7) 0.0033(7) -0.0007(6)
O1 0.0235(8) 0.0308(8) 0.0251(8) 0.0024(6) -0.0004(6) -0.0047(6)
O2 0.0279(8) 0.0192(7) 0.0383(9) -0.0002(6) 0.0155(7) 0.0009(6)
C1 0.0163(9) 0.0320(11) 0.0278(11) -0.0076(9) 0.0068(8) -0.0023(8)
C2 0.0240(11) 0.0530(15) 0.0275(11) -0.0070(11) 0.0043(9) -0.0059(10)
C3 0.0239(12) 0.0656(19) 0.0410(15) -0.0239(14) 0.0037(10) -0.0105(12)
C4 0.0298(13) 0.0432(15) 0.0598(18) -0.0255(13) 0.0131(12) -0.0136(11)
C5 0.0275(12) 0.0299(12) 0.0537(16) -0.0134(11) 0.0151(11) -0.0050(9)
C6 0.0212(10) 0.0241(10) 0.0327(11) -0.0086(9) 0.0084(8) -0.0025(8)
C7 0.0262(11) 0.0190(9) 0.0318(11) 0.0004(8) 0.0105(9) 0.0009(8)
C8 0.0299(11) 0.0269(11) 0.0245(10) 0.0073(8) 0.0045(8) 0.0045(8)
C9 0.0361(13) 0.0369(13) 0.0190(10) -0.0003(9) 0.0028(9) -0.0008(10)
C10 0.0214(11) 0.0369(12) 0.0326(12) 0.0046(10) 0.0026(9) 0.0041(9)
C11 0.0195(10) 0.0339(12) 0.0337(12) 0.0049(9) 0.0078(8) 0.0028(8)
C12 0.0248(11) 0.0396(12) 0.0184(9) -0.0004(9) 0.0083(8) -0.0058(9)
C13 0.0265(11) 0.0291(11) 0.0240(10) 0.0064(8) 0.0084(8) -0.0013(8)
C14 0.0208(10) 0.0211(10) 0.0276(10) 0.0056(8) 0.0017(8) -0.0015(7)
C15 0.0208(10) 0.0213(10) 0.0270(10) 0.0034(8) -0.0002(8) 0.0007(7)
C16 0.0327(12) 0.0209(10) 0.0387(13) 0.0017(9) 0.0043(10) 0.0007(9)
C17 0.0419(14) 0.0207(10) 0.0377(13) -0.0052(9) 0.0052(10) 0.0049(9)
C18 0.0360(13) 0.0329(12) 0.0318(12) -0.0009(10) 0.0097(10) 0.0089(10)
C19 0.0321(12) 0.0256(11) 0.0358(12) 0.0020(9) 0.0118(10) 0.0056(9)
C20 0.0190(10) 0.0210(9) 0.0271(10) 0.0022(8) 0.0036(8) 0.0042(7)
Ni1 0.02215(14) 0.01606(13) 0.02082(13) 0.00034(9) 0.00777(10) -0.00088(9)
S1 0.0421(3) 0.0160(2) 0.0304(3) -0.0003(2) 0.0209(2) -0.0006(2)
S2 0.0368(3) 0.0162(2) 0.0243(2) 0.00038(19) 0.0130(2) -0.0002(2)
S3 0.0310(3) 0.0202(2) 0.0260(3) 0.00358(19) 0.0125(2) 0.00004(19)
S4 0.0344(3) 0.0228(2) 0.0219(2) 0.0008(2) 0.0114(2) 0.0042(2)
S5 0.0384(3) 0.0400(3) 0.0311(3) 0.0103(2) 0.0203(2) 0.0080(3)
S6 0.0340(3) 0.0158(2) 0.0275(3) -0.00028(19) 0.0147(2) -0.00164(19)
S7 0.0266(3) 0.0161(2) 0.0239(2) -0.00100(18) 0.00912(19) -0.00190(18)
S8 0.0320(3) 0.0228(2) 0.0248(3) -0.0023(2) 0.0124(2) -0.0027(2)
S9 0.0330(3) 0.0210(2) 0.0300(3) 0.0022(2) 0.0139(2) -0.0040(2)
S10 0.0531(4) 0.0364(3) 0.0414(3) 0.0077(3) 0.0312(3) 0.0015(3)
C21 0.0205(9) 0.0223(10) 0.0209(9) 0.0011(8) 0.0053(7) -0.0029(7)
C22 0.0194(9) 0.0234(10) 0.0178(9) 0.0010(7) 0.0039(7) 0.0007(7)
C23 0.0192(9) 0.0259(10) 0.0228(10) 0.0052(8) 0.0036(7) 0.0022(8)
C24 0.0188(9) 0.0217(9) 0.0209(9) 0.0028(7) 0.0042(7) -0.0022(7)
C25 0.0202(9) 0.0240(10) 0.0196(9) 0.0005(7) 0.0060(7) -0.0014(7)
C26 0.0256(10) 0.0261(11) 0.0254(10) 0.0045(8) 0.0079(8) -0.0023(8)

loop_
_atom_type_symbol
_atom_type_description
_atom_type_scat_dispersion_real
_atom_type_scat_dispersion_imag
_atom_type_scat_source
C C 0.0033 0.0016 'International Tables Vol C Tables 4.2.6.8 and 6.1.1.4'
H H 0.0000 0.0000 'International Tables Vol C Tables 4.2.6.8 and 6.1.1.4'
Fe Fe 0.3463 0.8444 'International Tables Vol C Tables 4.2.6.8 and 6.1.1.4'
N N 0.0061 0.0033 'International Tables Vol C Tables 4.2.6.8 and 6.1.1.4'
Ni Ni 0.3393 1.1124 'International Tables Vol C Tables 4.2.6.8 and 6.1.1.4'
O O 0.0106 0.0060 'International Tables Vol C Tables 4.2.6.8 and 6.1.1.4'
S S 0.1246 0.1234 'International Tables Vol C Tables 4.2.6.8 and 6.1.1.4'

loop_
_geom_angle_atom_site_label_1
_geom_angle_atom_site_label_2
_geom_angle_atom_site_label_3
_geom_angle
O2 Fe1 O1 103.16(7)
O2 Fe1 N4 87.70(7)
O1 Fe1 N4 101.13(7)
O2 Fe1 N1 92.05(6)
O1 Fe1 N1 87.72(7)
N4 Fe1 N1 170.98(7)
O2 Fe1 N3 160.34(7)
O1 Fe1 N3 90.86(7)
N4 Fe1 N3 75.97(7)
N1 Fe1 N3 102.36(6)
O2 Fe1 N2 92.86(7)
O1 Fe1 N2 157.83(7)
N4 Fe1 N2 94.65(7)
N1 Fe1 N2 76.35(7)
N3 Fe1 N2 77.89(7)
C7 N1 C8 117.12(18)
C7 N1 Fe1 125.74(15)
C8 N1 Fe1 116.98(13)
C10 N2 C9 113.06(18)
C10 N2 Fe1 109.90(13)
C9 N2 Fe1 106.95(13)
C10 N2 H2N 108.9
C9 N2 H2N 108.9
Fe1 N2 H2N 108.9
C12 N3 C11 113.86(17)
C12 N3 Fe1 105.25(12)
C11 N3 Fe1 111.57(13)
C12 N3 H3N 108.7
C11 N3 H3N 108.7
Fe1 N3 H3N 108.7
C14 N4 C13 117.45(17)
C14 N4 Fe1 124.32(14)
C13 N4 Fe1 116.85(13)
C1 O1 Fe1 134.13(14)
C20 O2 Fe1 131.76(13)
O1 C1 C2 119.5(2)
O1 C1 C6 122.46(19)
C2 C1 C6 118.1(2)
C3 C2 C1 120.6(2)
C3 C2 H2 119.7
C1 C2 H2 119.7
C4 C3 C2 121.2(2)
C4 C3 H3 119.4
C2 C3 H3 119.4
C5 C4 C3 119.4(2)
C5 C4 H4 120.3
C3 C4 H4 120.3
C4 C5 C6 121.5(3)
C4 C5 H5 119.2
C6 C5 H5 119.2
C5 C6 C1 119.2(2)
C5 C6 C7 117.1(2)
C1 C6 C7 123.71(19)
N1 C7 C6 125.9(2)
N1 C7 H7 117.1
C6 C7 H7 117.1
N1 C8 C9 109.55(17)
N1 C8 H8A 109.8
C9 C8 H8A 109.8
N1 C8 H8B 109.8
C9 C8 H8B 109.8
H8A C8 H8B 108.2
N2 C9 C8 109.16(17)
N2 C9 H9A 109.8
C8 C9 H9A 109.8
N2 C9 H9B 109.8
C8 C9 H9B 109.8
H9A C9 H9B 108.3
N2 C10 C11 108.42(18)
N2 C10 H10A 110.0
C11 C10 H10A 110.0
N2 C10 H10B 110.0
C11 C10 H10B 110.0
H10A C10 H10B 108.4
N3 C11 C10 107.90(18)
N3 C11 H11A 110.1
C10 C11 H11A 110.1
N3 C11 H11B 110.1
C10 C11 H11B 110.1
H11A C11 H11B 108.4
N3 C12 C13 109.01(17)
N3 C12 H12A 109.9
C13 C12 H12A 109.9
N3 C12 H12B 109.9
C13 C12 H12B 109.9
H12A C12 H12B 108.3
N4 C13 C12 108.63(17)
N4 C13 H13A 110.0
C12 C13 H13A 110.0
N4 C13 H13B 110.0
C12 C13 H13B 110.0
H13A C13 H13B 108.3
N4 C14 C15 125.34(19)
N4 C14 H14 117.3
C15 C14 H14 117.3
C16 C15 C20 119.1(2)
C16 C15 C14 117.65(19)
C20 C15 C14 123.29(19)
C17 C16 C15 121.4(2)
C17 C16 H16 119.3
C15 C16 H16 119.3
C16 C17 C18 119.6(2)
C16 C17 H17 120.2
C18 C17 H17 120.2
C19 C18 C17 120.3(2)
C19 C18 H18 119.8
C17 C18 H18 119.8
C18 C19 C20 120.9(2)
C18 C19 H19 119.5
C20 C19 H19 119.5
O2 C20 C19 118.44(19)
O2 C20 C15 122.98(19)
C19 C20 C15 118.6(2)
S1 Ni1 S2 92.81(2)
S1 Ni1 S6 85.07(2)
S2 Ni1 S6 177.25(2)
S1 Ni1 S7 176.75(2)
S2 Ni1 S7 88.94(2)
S6 Ni1 S7 93.27(2)
C21 S1 Ni1 103.15(7)
C22 S2 Ni1 102.77(7)
C23 S3 C21 97.28(10)
C23 S4 C22 97.21(10)
C25 S6 Ni1 102.07(7)
C24 S7 Ni1 101.74(7)
C26 S8 C25 97.89(10)
C26 S9 C24 97.80(10)
C22 C21 S1 120.85(15)
C22 C21 S3 116.50(15)
S1 C21 S3 122.60(12)
C21 C22 S2 120.38(15)
C21 C22 S4 115.42(15)
S2 C22 S4 124.19(12)
S5 C23 S3 124.14(13)
S5 C23 S4 122.27(13)
S3 C23 S4 113.59(12)
C25 C24 S7 120.65(16)
C25 C24 S9 115.87(16)
S7 C24 S9 123.47(12)
C24 C25 S6 122.23(16)
C24 C25 S8 115.88(15)
S6 C25 S8 121.87(12)
S10 C26 S8 123.09(14)
S10 C26 S9 124.41(13)
S8 C26 S9 112.50(12)

loop_
_geom_bond_atom_site_label_1
_geom_bond_atom_site_label_2
_geom_bond_distance
Fe1 O2 1.8982(15)
Fe1 O1 1.9024(15)
Fe1 N4 2.1021(16)
Fe1 N1 2.1078(17)
Fe1 N3 2.1816(17)
Fe1 N2 2.1913(17)
N1 C7 1.284(3)
N1 C8 1.471(3)
N2 C10 1.474(3)
N2 C9 1.477(3)
N2 H2N 0.9300
N3 C12 1.480(3)
N3 C11 1.482(3)
N3 H3N 0.9300
N4 C14 1.297(3)
N4 C13 1.469(3)
O1 C1 1.313(3)
O2 C20 1.318(2)
C1 C2 1.402(3)
C1 C6 1.416(3)
C2 C3 1.387(4)
C2 H2 0.9500
C3 C4 1.380(4)
C3 H3 0.9500
C4 C5 1.359(4)
C4 H4 0.9500
C5 C6 1.415(3)
C5 H5 0.9500
C6 C7 1.429(3)
C7 H7 0.9500
C8 C9 1.515(3)
C8 H8A 0.9900
C8 H8B 0.9900
C9 H9A 0.9900
C9 H9B 0.9900
C10 C11 1.507(3)
C10 H10A 0.9900
C10 H10B 0.9900
C11 H11A 0.9900
C11 H11B 0.9900
C12 C13 1.506(3)
C12 H12A 0.9900
C12 H12B 0.9900
C13 H13A 0.9900
C13 H13B 0.9900
C14 C15 1.443(3)
C14 H14 0.9500
C15 C16 1.408(3)
C15 C20 1.410(3)
C16 C17 1.364(3)
C16 H16 0.9500
C17 C18 1.392(4)
C17 H17 0.9500
C18 C19 1.381(3)
C18 H18 0.9500
C19 C20 1.401(3)
C19 H19 0.9500
Ni1 S1 2.1437(6)
Ni1 S2 2.1578(6)
Ni1 S6 2.1584(6)
Ni1 S7 2.1706(5)
S1 C21 1.702(2)
S2 C22 1.709(2)
S3 C23 1.726(2)
S3 C21 1.728(2)
S4 C23 1.734(2)
S4 C22 1.739(2)
S5 C23 1.641(2)
S6 C25 1.704(2)
S7 C24 1.727(2)
S8 C26 1.723(2)
S8 C25 1.737(2)
S9 C26 1.732(2)
S9 C24 1.735(2)
S10 C26 1.642(2)
C21 C22 1.378(3)
C24 C25 1.357(3)
